data_4021626
loop_
_publ_author_name
'Zhenfeng Xi'
'Zhiyi Song'
'Guangzhen Liu'
'Xiaozhong Liu'
'Tamotsu Takahashi'

_publ_section_title
;
 Preparation of Partially Substituted 1-Halo- and 1,4-Dihalo-1,3-dienes
 via Reagent-Controlled Desilylation of Halogenated 1,3-Dienes
;
_journal_name_full 'Journal of Organic Chemistry'
_journal_page_first 3154
_journal_page_last 3158
_journal_paper_doi 10.1021/jo060003f
_journal_volume 71
_journal_year 2006
_chemical_formula_sum 'C8 H10 I2'
_chemical_formula_weight 359.96
_chemical_name_systematic
; 
 ? 
;
_space_group_IT_number 15
_symmetry_cell_setting monoclinic
_symmetry_space_group_name_Hall '-C 2yc'
_symmetry_space_group_name_H-M 'C 1 2/c 1'
_atom_sites_solution_hydrogens
;
    'hydrogen atoms are generated by HFIX
                                  instructions'
;
_atom_sites_solution_primary direct
_atom_sites_solution_secondary difmap
_audit_creation_method SHELXL-97
_cell_angle_alpha 90.00
_cell_angle_beta 123.76(3)
_cell_angle_gamma 90.00
_cell_formula_units_Z 4
_cell_length_a 13.122(3)
_cell_length_b 8.9810(18)
_cell_length_c 10.755(2)
_cell_measurement_reflns_used 4028
_cell_measurement_temperature 293(2)
_cell_measurement_theta_max 27.48
_cell_measurement_theta_min 2.94
_cell_volume 1053.7(4)
_computing_cell_refinement
;
        'Molecular Structure Corporation (1994)
                                   MSC/AFC Diffractometer Control Software
                                   MSC, 3200 Research Forest Drive, The
                                   Woodlands, TX 77381 USA.'
;
_computing_data_collection
;
        'Molecular Structure Corporation (1994)
                                   MSC/AFC Diffractometer Control Software
                                   MSC, 3200 Research Forest Drive, The
                                   Woodlands, TX 77381, USA.'
;
_computing_data_reduction
;
         'Sheldrick, G. M. (1998) SHELXS98, Program
                                   for the Solution of Crystal Structure,
                                   University of Gottingen, Germany.'
;
_computing_molecular_graphics
;
     'Interactive Molecular Graphics XP, Virsion'
                                   4.2 for MSDOS (1990), Siemens Analytical
                                   X-ray Instruments Inc., Madison, Wisconsin,
                                   USA.'
;
_computing_publication_material
;
   'Sheldrick, G. M. (1998) SHELXL98, Program
                                   for the refinement of Crystal Structure,
                                   University of Gottingen, Germany.'
 
;
_computing_structure_refinement
;
   'Sheldrick, G. M. (1998) SHELXL98, Program
                                   for the Refinement of Crystal Structure,
                                   University of Gottingen, Germany.'
;
_computing_structure_solution
;
     'Sheldrick, G. M. (1998) SHELXS98, Program
                                   for the Solution of Crystal Structure,
                                   University of Gottingen, Germany.'
;
_diffrn_ambient_temperature 293(2)
_diffrn_detector_area_resol_mean '100x100 microns'
_diffrn_measured_fraction_theta_full 0.983
_diffrn_measured_fraction_theta_max 0.983
_diffrn_measurement_device_type 'Rigaku RAXIS RAPID IP'
_diffrn_measurement_method Oscillation
_diffrn_radiation_monochromator graphite
_diffrn_radiation_source 'fine-focus sealed tube'
_diffrn_radiation_type MoK\a
_diffrn_radiation_wavelength 0.71073
_diffrn_reflns_av_R_equivalents 0.0775
_diffrn_reflns_av_sigmaI/netI 0.0629
_diffrn_reflns_limit_h_max 16
_diffrn_reflns_limit_h_min -16
_diffrn_reflns_limit_k_max 11
_diffrn_reflns_limit_k_min -11
_diffrn_reflns_limit_l_max 11
_diffrn_reflns_limit_l_min -13
_diffrn_reflns_number 4028
_diffrn_reflns_theta_full 27.47
_diffrn_reflns_theta_max 27.47
_diffrn_reflns_theta_min 2.94
_exptl_absorpt_coefficient_mu 5.906
_exptl_absorpt_correction_T_max 0.412
_exptl_absorpt_correction_T_min 0.116
_exptl_absorpt_correction_type empirical
_exptl_crystal_colour Colourless
_exptl_crystal_density_diffrn 2.269
_exptl_crystal_density_method 'not measured'
_exptl_crystal_description Block
_exptl_crystal_F_000 656
_exptl_crystal_size_max 0.30
_exptl_crystal_size_mid 0.20
_exptl_crystal_size_min 0.15
_refine_diff_density_max 1.241
_refine_diff_density_min -0.635
_refine_diff_density_rms 0.139
_refine_ls_extinction_coef 0.095(6)
_refine_ls_extinction_expression Fc^*^=kFc[1+0.001xFc^2^\l^3^/sin(2\q)]^-1/4^
_refine_ls_extinction_method SHELXL
_refine_ls_goodness_of_fit_ref 0.991
_refine_ls_hydrogen_treatment
;
     'hydrogen coordinates ride on the coordinates
                                  of the previous atom, the isotropic U values
                                  are 1.2 OR 1.5 time over the U values of the
                                  previous atom.'
;
_refine_ls_matrix_type full
_refine_ls_number_parameters 47
_refine_ls_number_reflns 1181
_refine_ls_number_restraints 0
_refine_ls_restrained_S_all 0.991
_refine_ls_R_factor_all 0.0839
_refine_ls_R_factor_gt 0.0512
_refine_ls_shift/su_max 0.000
_refine_ls_shift/su_mean 0.000
_refine_ls_structure_factor_coef Fsqd
_refine_ls_weighting_details 'calc w=1/[\s^2^(Fo^2^)+(0.0793P)^2^+0.0000P] where P=(Fo^2^+2Fc^2^)/3'
_refine_ls_weighting_scheme calc
_refine_ls_wR_factor_gt 0.1425
_refine_ls_wR_factor_ref 0.1575
_reflns_number_gt 659
_reflns_number_total 1181
_reflns_threshold_expression >2sigma(I)
_cod_data_source_file jo060003fsi20060103_030216.cif
_cod_depositor_comments
;
The following automatic conversions were performed:
'_symmetry_cell_setting' value 'Monoclinic' changed to 'monoclinic'
according to '/home/saulius/struct/CIF-dictionaries/cif_core.dic'
dictionary named 'cif_core.dic' version 2.4.1 from
2010-06-29.

'_exptl_absorpt_correction_type' value 'Empirical' changed to
'empirical' according to
'/home/saulius/struct/CIF-dictionaries/cif_core.dic' dictionary named
'cif_core.dic' version 2.4.1 from 2010-06-29.

Automatic conversion script
Id: cif_fix_enum 1527 2010-12-29 10:47:43Z saulius 
;
_cod_original_sg_symbol_H-M 'C 2/c'
_cod_database_code 4021626

loop_
_symmetry_equiv_pos_as_xyz
'x, y, z'
'-x, y, -z+1/2'
'x+1/2, y+1/2, z'
'-x+1/2, y+1/2, -z+1/2'
'-x, -y, -z'
'x, -y, z-1/2'
'-x+1/2, -y+1/2, -z'
'x+1/2, -y+1/2, z-1/2'

loop_
_atom_site_label
_atom_site_type_symbol
_atom_site_fract_x
_atom_site_fract_y
_atom_site_fract_z
_atom_site_U_iso_or_equiv
_atom_site_adp_type
_atom_site_occupancy
_atom_site_symmetry_multiplicity
_atom_site_calc_flag
_atom_site_refinement_flags
I1 I 0.32292(5) 0.61949(7) 0.16190(8) 0.0989(6) Uani 1 1 d .
C1 C 0.4092(8) 0.4392(10) 0.3084(9) 0.071(2) Uani 1 1 d .
H1 H 0.3947 0.4266 0.3831 0.085 Uiso 1 1 calc R
C2 C 0.4823(7) 0.3422(8) 0.3034(8) 0.0567(17) Uani 1 1 d .
C3 C 0.5240(10) 0.2067(10) 0.3983(11) 0.084(3) Uani 1 1 d .
H3A H 0.4925 0.2082 0.4613 0.101 Uiso 1 1 calc R
H3B H 0.6128 0.2063 0.4628 0.101 Uiso 1 1 calc R
C4 C 0.4802(11) 0.0662(11) 0.3032(12) 0.092(3) Uani 1 1 d .
H4A H 0.5136 -0.0205 0.3675 0.111 Uiso 1 1 calc R
H4B H 0.3915 0.0606 0.2474 0.111 Uiso 1 1 calc R

loop_
_atom_site_aniso_label
_atom_site_aniso_U_11
_atom_site_aniso_U_22
_atom_site_aniso_U_33
_atom_site_aniso_U_23
_atom_site_aniso_U_13
_atom_site_aniso_U_12
I1 0.0830(7) 0.0919(7) 0.1275(10) 0.0077(4) 0.0621(6) 0.0262(3)
C1 0.081(5) 0.088(5) 0.066(5) -0.027(4) 0.056(4) -0.021(4)
C2 0.056(4) 0.062(4) 0.060(5) -0.012(3) 0.037(4) -0.008(3)
C3 0.107(6) 0.078(6) 0.089(7) 0.004(5) 0.068(6) -0.008(5)
C4 0.119(8) 0.062(4) 0.113(8) -0.009(5) 0.075(6) -0.005(5)

loop_
_atom_type_symbol
_atom_type_description
_atom_type_scat_dispersion_real
_atom_type_scat_dispersion_imag
_atom_type_scat_source
C C 0.0033 0.0016 'International Tables Vol C Tables 4.2.6.8 and 6.1.1.4'
H H 0.0000 0.0000 'International Tables Vol C Tables 4.2.6.8 and 6.1.1.4'
I I -0.4742 1.8119 'International Tables Vol C Tables 4.2.6.8 and 6.1.1.4'

loop_
_geom_angle_atom_site_label_1
_geom_angle_atom_site_label_2
_geom_angle_atom_site_label_3
_geom_angle
_geom_angle_site_symmetry_1
_geom_angle_site_symmetry_3
C2 C1 I1 125.5(6) . .
C1 C2 C2 126.1(7) . 2_655
C1 C2 C3 120.8(7) . .
C2 C2 C3 112.6(6) 2_655 .
C2 C3 C4 111.1(8) . .
C4 C4 C3 110.6(7) 2_655 .

loop_
_geom_bond_atom_site_label_1
_geom_bond_atom_site_label_2
_geom_bond_distance
_geom_bond_site_symmetry_2
I1 C1 2.098(10) .
C1 C2 1.319(11) .
C2 C2 1.458(14) 2_655
C2 C3 1.484(12) .
C3 C4 1.521(13) .
C4 C4 1.496(18) 2_655

loop_
_geom_torsion_atom_site_label_1
_geom_torsion_atom_site_label_2
_geom_torsion_atom_site_label_3
_geom_torsion_atom_site_label_4
_geom_torsion
_geom_torsion_site_symmetry_1
_geom_torsion_site_symmetry_4
I1 C1 C2 C2 0.5(12) . 2_655
I1 C1 C2 C3 -171.1(6) . .
C1 C2 C3 C4 118.2(9) . .
C2 C2 C3 C4 -54.4(10) 2_655 .
C2 C3 C4 C4 55.0(12) . 2_655
